data_9005260
loop_
_publ_author_name
'Armbruster, T.'

_publ_section_title
;Structure refinement of hydrous andradite,
 Ca3Fe1.54Mn0.02Al0.26(SiO4)1.65(O4H4)1.35, from the Wessels mine, Kalahari
 manganese field, South Africa Note: reported coordinates of Ca and Y-site
 made no sense, they have been changed Locality: Wessels mine, Kalahari
 manganese field, South Africa
;
_journal_name_full 'European Journal of Mineralogy'
_journal_page_first 1221
_journal_page_last 1225
_journal_volume 7
_journal_year 1995
_chemical_compound_source 'Wessels mine, Kalahari manganese field, South Africa'
_chemical_formula_sum 'Al0.26 Ca3 Fe1.54 H5.4 Mn0.2 O12 Si1.65'
_chemical_name_mineral Andradite
_space_group_IT_number 230
_symmetry_space_group_name_Hall '-I 4bd 2c 3'
_symmetry_space_group_name_H-M 'I a -3 d'
_cell_angle_alpha 90
_cell_angle_beta 90
_cell_angle_gamma 90
_cell_formula_units_Z 8
_cell_length_a 12.340
_cell_length_b 12.340
_cell_length_c 12.340
_cell_volume 1879.081
_database_code_amcsd 0006606
_exptl_crystal_density_diffrn 3.309
_cod_original_formula_sum 'Ca3 (Fe1.54 Mn.2 Al.26) Si1.65 O12 H5.4'
_cod_database_code 9005260

loop_
_space_group_symop_operation_xyz
x,y,z
1/2+x,1/2+y,1/2+z
z,1/2-x,1/2+y
1/2+z,-x,+y
-y,1/2+z,1/2-x
1/2-y,+z,-x
x,1/2-y,1/2+z
1/2+x,-y,+z
-z,1/2+x,1/2-y
1/2-z,+x,-y
y,1/2-z,1/2+x
1/2+y,-z,+x
-x,1/2+y,1/2-z
1/2-x,+y,-z
3/4+x,1/4-z,3/4-y
1/4+x,3/4-z,1/4-y
3/4-z,1/4+y,3/4+x
1/4-z,3/4+y,1/4+x
3/4+y,1/4-x,3/4-z
1/4+y,3/4-x,1/4-z
3/4-x,1/4+z,3/4+y
1/4-x,3/4+z,1/4+y
3/4+z,1/4-y,3/4-x
1/4+z,3/4-y,1/4-x
3/4-y,1/4+x,3/4+z
1/4-y,3/4+x,1/4+z
1/4+x,1/4+z,1/4+y
3/4+x,3/4+z,3/4+y
1/4-z,1/4-y,1/4-x
3/4-z,3/4-y,3/4-x
1/4+y,1/4+x,1/4+z
3/4+y,3/4+x,3/4+z
1/4-x,1/4-z,1/4-y
3/4-x,3/4-z,3/4-y
1/4+z,1/4+y,1/4+x
3/4+z,3/4+y,3/4+x
1/4-y,1/4-x,1/4-z
3/4-y,3/4-x,3/4-z
1/2+z,x,1/2-y
+z,1/2+x,-y
1/2-y,-z,1/2+x
-y,1/2-z,+x
1/2+x,y,1/2-z
+x,1/2+y,-z
1/2-z,-x,1/2+y
-z,1/2-x,+y
1/2+y,z,1/2-x
+y,1/2+z,-x
1/2-x,-y,1/2+z
-x,1/2-y,+z
1/2-z,1/2+x,y
-z,+x,1/2+y
1/2+y,1/2-z,-x
+y,-z,1/2-x
1/2-x,1/2+y,z
-x,+y,1/2+z
1/2+z,1/2-x,-y
+z,-x,1/2-y
1/2-y,1/2+z,x
-y,+z,1/2+x
1/2+x,1/2-y,-z
+x,-y,1/2-z
3/4-x,3/4+z,1/4-y
1/4-x,1/4+z,3/4-y
3/4+z,3/4-y,1/4+x
1/4+z,1/4-y,3/4+x
3/4-y,3/4+x,1/4-z
1/4-y,1/4+x,3/4-z
3/4+x,3/4-z,1/4+y
1/4+x,1/4-z,3/4+y
3/4-z,3/4+y,1/4-x
1/4-z,1/4+y,3/4-x
3/4+y,3/4-x,1/4+z
1/4+y,1/4-x,3/4+z
1/4-x,3/4-z,3/4+y
3/4-x,1/4-z,1/4+y
1/4+z,3/4+y,3/4-x
3/4+z,1/4+y,1/4-x
1/4-y,3/4-x,3/4+z
3/4-y,1/4-x,1/4+z
1/4+x,3/4+z,3/4-y
3/4+x,1/4+z,1/4-y
1/4-z,3/4-y,3/4+x
3/4-z,1/4-y,1/4+x
1/4+y,3/4+x,3/4-z
3/4+y,1/4+x,1/4-z
-z,-x,-y
1/2-z,1/2-x,1/2-y
y,z,x
1/2+y,1/2+z,1/2+x
-x,-y,-z
1/2-x,1/2-y,1/2-z
z,x,y
1/2+z,1/2+x,1/2+y
-y,-z,-x
1/2-y,1/2-z,1/2-x

loop_
_atom_site_aniso_label
_atom_site_aniso_U_11
_atom_site_aniso_U_22
_atom_site_aniso_U_33
_atom_site_aniso_U_12
_atom_site_aniso_U_13
_atom_site_aniso_U_23
Ca 0.01730 0.01730 0.01450 0.00630 0.00000 0.00000
FeY 0.01580 0.01580 0.01580 -0.00270 -0.00270 -0.00270
MnY 0.01580 0.01580 0.01580 -0.00270 -0.00270 -0.00270
AlY 0.01580 0.01580 0.01580 -0.00270 -0.00270 -0.00270
SiZ 0.01200 0.01330 0.01330 0.00000 0.00000 0.00000
O 0.03300 0.02200 0.02200 -0.00660 -0.01110 0.00570
O-H 0.03300 0.02200 0.02200 -0.00660 -0.01110 0.00570

loop_
_atom_site_label
_atom_site_fract_x
_atom_site_fract_y
_atom_site_fract_z
_atom_site_occupancy
Ca 0.00000 0.25000 0.12500 1.00000
FeY 0.00000 0.00000 0.00000 0.77000
MnY 0.00000 0.00000 0.00000 0.10000
AlY 0.00000 0.00000 0.00000 0.13000
SiZ 0.37500 0.00000 0.25000 0.55000
O 0.46420 -0.05180 0.15120 0.55000
O-H 0.46420 -0.05180 0.15120 0.45000

loop_
_cod_changelog_entry_id
_cod_changelog_entry_author
_cod_changelog_entry_date
_cod_changelog_entry_text
1
;cod-tools version 3.10.1
Id: cif_fix_AMCSD_aniso_labels 10200 2024-08-01 14:09:44Z saulius
;
2024-08-02T12:20:54+03:00
;Changed the following '_atom_site_aniso_label' values:
'OH' -> 'O-H'
;

loop_
_cod_related_entry_id
_cod_related_entry_database
_cod_related_entry_code
1 AMCSD 0006606
